data_4513916
loop_
_publ_author_name
'Zheng, Sichao'
'Zhong, Shufang'
'Chen, Zhipeng'
'Chen, Wenhua'
'Zhu, Qiuhua'

_publ_section_title
;
 Efficient Synthesis of a Series of Novel Octahydroquinazoline-5-ones via
 a Simple on-Water Urea-Catalyzed Chemoselective Five-Component Reaction.
;
_journal_issue 8
_journal_name_full 'ACS combinatorial science'
_journal_page_first 475
_journal_page_last 481
_journal_paper_doi 10.1021/acscombsci.6b00038
_journal_volume 18
_journal_year 2016
_chemical_formula_sum 'C26 H32 N2 O'
_chemical_formula_weight 388.54
_chemical_name_systematic
; 
 ? 
;
_space_group_IT_number 61
_symmetry_cell_setting orthorhombic
_symmetry_space_group_name_Hall '-P 2ac 2ab'
_symmetry_space_group_name_H-M 'P b c a'
_atom_sites_solution_hydrogens geom
_atom_sites_solution_primary direct
_atom_sites_solution_secondary difmap
_audit_creation_method SHELXL-97
_cell_angle_alpha 90.00
_cell_angle_beta 90.00
_cell_angle_gamma 90.00
_cell_formula_units_Z 8
_cell_length_a 8.7284(17)
_cell_length_b 19.229(4)
_cell_length_c 27.468(6)
_cell_measurement_temperature 293(2)
_cell_volume 4610.2(17)
_computing_cell_refinement 'Bruker XSCANS'
_computing_data_collection 'Bruker XSCANS'
_computing_data_reduction 'Bruker SHELXTL'
_computing_molecular_graphics 'Bruker SHELXTL'
_computing_publication_material 'Bruker SHELXTL'
_computing_structure_refinement 'SHELXL-97 (Sheldrick, 1997)'
_computing_structure_solution 'SHELXS-97 (Sheldrick, 1990)'
_diffrn_ambient_temperature 293(2)
_diffrn_measured_fraction_theta_full 0.998
_diffrn_measured_fraction_theta_max 0.998
_diffrn_measurement_device_type 'Bruker P4'
_diffrn_measurement_method '\w scans'
_diffrn_radiation_monochromator graphite
_diffrn_radiation_source 'fine-focus sealed tube'
_diffrn_radiation_type MoK\a
_diffrn_radiation_wavelength 0.71073
_diffrn_reflns_av_R_equivalents 0.0333
_diffrn_reflns_av_sigmaI/netI 0.0189
_diffrn_reflns_limit_h_max 9
_diffrn_reflns_limit_h_min -11
_diffrn_reflns_limit_k_max 24
_diffrn_reflns_limit_k_min -24
_diffrn_reflns_limit_l_max 35
_diffrn_reflns_limit_l_min -35
_diffrn_reflns_number 41419
_diffrn_reflns_theta_full 27.48
_diffrn_reflns_theta_max 27.48
_diffrn_reflns_theta_min 3.07
_exptl_absorpt_coefficient_mu 0.068
_exptl_absorpt_correction_T_max 0.9933
_exptl_absorpt_correction_T_min 0.9919
_exptl_absorpt_correction_type none
_exptl_crystal_density_diffrn 1.120
_exptl_crystal_density_method 'not measured'
_exptl_crystal_F_000 1680
_exptl_crystal_size_max 0.12
_exptl_crystal_size_mid 0.10
_exptl_crystal_size_min 0.10
_refine_diff_density_max 0.358
_refine_diff_density_min -0.209
_refine_diff_density_rms 0.034
_refine_ls_extinction_coef 0.0073(15)
_refine_ls_extinction_expression Fc^*^=kFc[1+0.001xFc^2^\l^3^/sin(2\q)]^-1/4^
_refine_ls_extinction_method SHELXL
_refine_ls_goodness_of_fit_ref 1.121
_refine_ls_hydrogen_treatment mixed
_refine_ls_matrix_type full
_refine_ls_number_parameters 266
_refine_ls_number_reflns 5282
_refine_ls_number_restraints 0
_refine_ls_restrained_S_all 1.121
_refine_ls_R_factor_all 0.0710
_refine_ls_R_factor_gt 0.0519
_refine_ls_shift/su_max 0.001
_refine_ls_shift/su_mean 0.000
_refine_ls_structure_factor_coef Fsqd
_refine_ls_weighting_details 'calc w=1/[\s^2^(Fo^2^)+(0.1167P)^2^+0.0000P] where P=(Fo^2^+2Fc^2^)/3'
_refine_ls_weighting_scheme calc
_refine_ls_wR_factor_gt 0.1716
_refine_ls_wR_factor_ref 0.1920
_reflns_number_gt 3467
_reflns_number_total 5282
_reflns_threshold_expression >2sigma(I)
_cod_data_source_file co6b00038_si_002.cif
_cod_data_source_block shelxl
_cod_depositor_comments
;
The following automatic conversions were performed:

'_symmetry_cell_setting' value 'Orthorhombic' changed to
'orthorhombic' according to
/usr/data/users/saulius/crontab/automatic-downloads/rss-feeds/ACS/lib/dictionaries/cif_core.dic
dictionary named 'cif_core.dic' version 2.4.2 from 2011-04-26.

Automatic conversion script
Id: cif_fix_values 4268 2015-11-12 08:31:59Z antanas 

 Adding full bibliography for 4513916.cif.
;
_cod_original_cell_volume 4610.2(16)
_cod_original_sg_symbol_H-M Pbca
_cod_database_code 4513916

loop_
_symmetry_equiv_pos_as_xyz
'x, y, z'
'-x+1/2, -y, z+1/2'
'-x, y+1/2, -z+1/2'
'x+1/2, -y+1/2, -z'
'-x, -y, -z'
'x-1/2, y, -z-1/2'
'x, -y-1/2, z-1/2'
'-x-1/2, y-1/2, z'

loop_
_atom_site_label
_atom_site_type_symbol
_atom_site_fract_x
_atom_site_fract_y
_atom_site_fract_z
_atom_site_U_iso_or_equiv
_atom_site_adp_type
_atom_site_occupancy
_atom_site_symmetry_multiplicity
_atom_site_calc_flag
_atom_site_refinement_flags
C1 C 0.30981(16) 0.06582(6) 0.60040(5) 0.0554(3) Uani 1 1 d .
C2 C 0.43081(17) 0.06150(8) 0.56831(6) 0.0677(4) Uani 1 1 d .
H2 H 0.4553 0.0990 0.5484 0.081 Uiso 1 1 calc R
C3 C 0.51573(19) 0.00058(9) 0.56596(7) 0.0795(5) Uani 1 1 d .
H3 H 0.5962 -0.0027 0.5439 0.095 Uiso 1 1 calc R
C4 C 0.4833(2) -0.05451(9) 0.59541(7) 0.0825(5) Uani 1 1 d .
H4 H 0.5410 -0.0951 0.5934 0.099 Uiso 1 1 calc R
C5 C 0.3651(2) -0.04951(8) 0.62799(7) 0.0815(5) Uani 1 1 d .
H5 H 0.3440 -0.0866 0.6486 0.098 Uiso 1 1 calc R
C6 C 0.27645(18) 0.01008(7) 0.63062(6) 0.0663(4) Uani 1 1 d .
H6 H 0.1952 0.0127 0.6525 0.080 Uiso 1 1 calc R
C7 C 0.13452(15) 0.15499(6) 0.56821(5) 0.0545(3) Uani 1 1 d .
C8 C 0.04965(17) 0.21398(6) 0.57589(5) 0.0628(4) Uani 1 1 d .
C9 C -0.03142(19) 0.24643(7) 0.53682(6) 0.0717(4) Uani 1 1 d .
C10 C -0.0175(2) 0.21574(8) 0.48668(6) 0.0775(5) Uani 1 1 d .
H10A H 0.0718 0.2353 0.4707 0.093 Uiso 1 1 calc R
H10B H -0.1069 0.2286 0.4678 0.093 Uiso 1 1 calc R
C11 C -0.00310(17) 0.13644(8) 0.48736(5) 0.0671(4) Uani 1 1 d .
C12 C 0.13233(17) 0.11783(7) 0.52016(5) 0.0586(3) Uani 1 1 d .
H12A H 0.1306 0.0681 0.5262 0.070 Uiso 1 1 calc R
H12B H 0.2265 0.1283 0.5029 0.070 Uiso 1 1 calc R
C13 C -0.1515(2) 0.10392(9) 0.50639(7) 0.0845(5) Uani 1 1 d .
H13A H -0.2356 0.1180 0.4861 0.127 Uiso 1 1 calc R
H13B H -0.1695 0.1192 0.5392 0.127 Uiso 1 1 calc R
H13C H -0.1426 0.0542 0.5059 0.127 Uiso 1 1 calc R
C14 C 0.0295(2) 0.10906(10) 0.43616(6) 0.0896(5) Uani 1 1 d .
H14A H 0.0433 0.0596 0.4374 0.134 Uiso 1 1 calc R
H14B H 0.1209 0.1305 0.4238 0.134 Uiso 1 1 calc R
H14C H -0.0552 0.1199 0.4152 0.134 Uiso 1 1 calc R
C15 C 0.0340(2) 0.24447(7) 0.62607(6) 0.0744(5) Uani 1 1 d .
H15A H 0.0966 0.2860 0.6284 0.089 Uiso 1 1 calc R
H15B H -0.0718 0.2579 0.6314 0.089 Uiso 1 1 calc R
C16 C 0.22961(17) 0.16578(6) 0.65187(5) 0.0595(4) Uani 1 1 d .
H16 H 0.2544 0.1317 0.6772 0.071 Uiso 1 1 calc R
C17 C -0.02851(18) 0.14350(8) 0.67745(5) 0.0667(4) Uani 1 1 d .
C18 C -0.1623(2) 0.12995(11) 0.65248(6) 0.0870(5) Uani 1 1 d .
H18 H -0.1889 0.1572 0.6258 0.104 Uiso 1 1 calc R
C19 C -0.2567(2) 0.07632(13) 0.66683(9) 0.1084(7) Uani 1 1 d .
H19 H -0.3466 0.0678 0.6497 0.130 Uiso 1 1 calc R
C20 C -0.2205(3) 0.03532(13) 0.70589(11) 0.1121(7) Uani 1 1 d .
H20 H -0.2823 -0.0022 0.7144 0.134 Uiso 1 1 calc R
C21 C -0.0917(3) 0.05046(11) 0.73230(8) 0.1015(6) Uani 1 1 d .
H21 H -0.0680 0.0242 0.7597 0.122 Uiso 1 1 calc R
C22 C 0.0025(2) 0.10411(9) 0.71867(7) 0.0805(5) Uani 1 1 d .
H22 H 0.0886 0.1143 0.7373 0.097 Uiso 1 1 calc R
C23 C 0.3571(2) 0.21934(8) 0.65132(5) 0.0729(4) Uani 1 1 d .
H23A H 0.4534 0.1961 0.6445 0.087 Uiso 1 1 calc R
H23B H 0.3381 0.2522 0.6252 0.087 Uiso 1 1 calc R
C24 C 0.3718(2) 0.25868(8) 0.69871(6) 0.0824(5) Uani 1 1 d .
H24A H 0.2782 0.2849 0.7040 0.099 Uiso 1 1 calc R
H24B H 0.3807 0.2253 0.7250 0.099 Uiso 1 1 calc R
C25 C 0.5047(3) 0.30782(12) 0.70155(9) 0.1210(9) Uani 1 1 d .
H25A H 0.5990 0.2812 0.7000 0.145 Uiso 1 1 calc R
H25B H 0.5022 0.3384 0.6735 0.145 Uiso 1 1 calc R
C26 C 0.5062(3) 0.35088(14) 0.74637(12) 0.1501(12) Uani 1 1 d .
H26A H 0.4219 0.3829 0.7456 0.225 Uiso 1 1 calc R
H26B H 0.6007 0.3763 0.7482 0.225 Uiso 1 1 calc R
H26C H 0.4968 0.3213 0.7744 0.225 Uiso 1 1 calc R
N1 N 0.22068(13) 0.12776(5) 0.60476(4) 0.0570(3) Uani 1 1 d .
N2 N 0.08061(15) 0.19541(6) 0.66378(4) 0.0649(3) Uani 1 1 d .
O1 O -0.10851(18) 0.29927(6) 0.54396(5) 0.1040(5) Uani 1 1 d .

loop_
_atom_site_aniso_label
_atom_site_aniso_U_11
_atom_site_aniso_U_22
_atom_site_aniso_U_33
_atom_site_aniso_U_23
_atom_site_aniso_U_13
_atom_site_aniso_U_12
C1 0.0643(8) 0.0467(6) 0.0552(7) -0.0043(5) -0.0110(6) 0.0034(6)
C2 0.0685(9) 0.0664(8) 0.0681(9) -0.0018(7) -0.0016(7) -0.0009(7)
C3 0.0679(9) 0.0832(11) 0.0875(11) -0.0187(9) -0.0007(8) 0.0119(8)
C4 0.0908(12) 0.0608(9) 0.0961(13) -0.0141(9) -0.0162(9) 0.0164(8)
C5 0.1065(13) 0.0495(7) 0.0886(11) 0.0032(7) -0.0114(10) 0.0060(8)
C6 0.0820(10) 0.0512(7) 0.0657(9) 0.0015(6) -0.0019(7) 0.0026(7)
C7 0.0663(8) 0.0443(6) 0.0531(7) 0.0026(5) -0.0098(6) -0.0057(5)
C8 0.0792(9) 0.0450(6) 0.0642(8) 0.0025(6) -0.0167(7) 0.0024(6)
C9 0.0864(10) 0.0474(7) 0.0812(11) 0.0053(6) -0.0272(8) 0.0006(7)
C10 0.0938(11) 0.0679(9) 0.0707(10) 0.0133(7) -0.0264(8) -0.0018(8)
C11 0.0784(9) 0.0645(8) 0.0584(8) 0.0016(6) -0.0146(7) -0.0112(7)
C12 0.0719(9) 0.0523(7) 0.0516(7) 0.0012(5) -0.0073(6) -0.0062(6)
C13 0.0784(11) 0.0851(11) 0.0901(12) -0.0092(9) -0.0147(9) -0.0167(8)
C14 0.1136(14) 0.0986(12) 0.0566(9) -0.0051(8) -0.0208(9) -0.0047(11)
C15 0.0982(11) 0.0513(7) 0.0737(10) -0.0086(6) -0.0197(8) 0.0147(7)
C16 0.0754(9) 0.0511(7) 0.0519(7) -0.0036(5) -0.0116(6) 0.0055(6)
C17 0.0746(9) 0.0640(8) 0.0616(9) -0.0149(6) 0.0018(7) 0.0085(7)
C18 0.0819(11) 0.1081(13) 0.0711(10) -0.0103(9) -0.0005(8) 0.0008(10)
C19 0.0802(12) 0.1423(19) 0.1027(16) -0.0240(15) 0.0112(11) -0.0231(13)
C20 0.0988(16) 0.1101(16) 0.127(2) -0.0004(15) 0.0287(14) -0.0143(13)
C21 0.0997(14) 0.0972(13) 0.1077(15) 0.0172(11) 0.0277(12) 0.0068(11)
C22 0.0864(11) 0.0803(10) 0.0749(11) 0.0016(8) 0.0040(8) 0.0067(8)
C23 0.0903(11) 0.0632(8) 0.0651(9) -0.0001(7) -0.0128(8) -0.0089(7)
C24 0.1040(13) 0.0707(9) 0.0724(10) -0.0083(8) -0.0209(9) -0.0082(8)
C25 0.158(2) 0.1098(15) 0.0956(15) -0.0067(12) -0.0309(14) -0.0506(15)
C26 0.179(3) 0.1101(18) 0.162(3) -0.0354(17) -0.056(2) -0.0236(17)
N1 0.0711(7) 0.0477(5) 0.0522(6) -0.0030(4) -0.0110(5) 0.0066(5)
N2 0.0807(8) 0.0544(6) 0.0595(7) -0.0072(5) -0.0101(6) 0.0126(6)
O1 0.1348(12) 0.0639(7) 0.1133(10) -0.0060(6) -0.0536(9) 0.0298(7)

loop_
_atom_type_symbol
_atom_type_description
_atom_type_scat_dispersion_real
_atom_type_scat_dispersion_imag
_atom_type_scat_source
C C 0.0033 0.0016 'International Tables Vol C Tables 4.2.6.8 and 6.1.1.4'
H H 0.0000 0.0000 'International Tables Vol C Tables 4.2.6.8 and 6.1.1.4'
N N 0.0061 0.0033 'International Tables Vol C Tables 4.2.6.8 and 6.1.1.4'
O O 0.0106 0.0060 'International Tables Vol C Tables 4.2.6.8 and 6.1.1.4'

loop_
_geom_angle_atom_site_label_1
_geom_angle_atom_site_label_2
_geom_angle_atom_site_label_3
_geom_angle
C2 C1 C6 119.81(12)
C2 C1 N1 121.43(12)
C6 C1 N1 118.71(13)
C1 C2 C3 119.34(14)
C1 C2 H2 120.3
C3 C2 H2 120.3
C4 C3 C2 121.19(17)
C4 C3 H3 119.4
C2 C3 H3 119.4
C3 C4 C5 119.32(15)
C3 C4 H4 120.3
C5 C4 H4 120.3
C4 C5 C6 120.90(16)
C4 C5 H5 119.6
C6 C5 H5 119.6
C5 C6 C1 119.41(15)
C5 C6 H6 120.3
C1 C6 H6 120.3
N1 C7 C8 120.26(12)
N1 C7 C12 118.24(11)
C8 C7 C12 121.48(11)
C7 C8 C9 120.89(14)
C7 C8 C15 120.83(12)
C9 C8 C15 118.24(13)
O1 C9 C8 120.67(15)
O1 C9 C10 120.85(13)
C8 C9 C10 118.46(13)
C9 C10 C11 112.76(12)
C9 C10 H10A 109.0
C11 C10 H10A 109.0
C9 C10 H10B 109.0
C11 C10 H10B 109.0
H10A C10 H10B 107.8
C14 C11 C12 108.52(13)
C14 C11 C10 110.33(13)
C12 C11 C10 107.69(11)
C14 C11 C13 109.34(14)
C12 C11 C13 110.95(13)
C10 C11 C13 109.98(14)
C7 C12 C11 114.63(12)
C7 C12 H12A 108.6
C11 C12 H12A 108.6
C7 C12 H12B 108.6
C11 C12 H12B 108.6
H12A C12 H12B 107.6
C11 C13 H13A 109.5
C11 C13 H13B 109.5
H13A C13 H13B 109.5
C11 C13 H13C 109.5
H13A C13 H13C 109.5
H13B C13 H13C 109.5
C11 C14 H14A 109.5
C11 C14 H14B 109.5
H14A C14 H14B 109.5
C11 C14 H14C 109.5
H14A C14 H14C 109.5
H14B C14 H14C 109.5
N2 C15 C8 111.93(11)
N2 C15 H15A 109.2
C8 C15 H15A 109.2
N2 C15 H15B 109.2
C8 C15 H15B 109.2
H15A C15 H15B 107.9
N2 C16 N1 109.91(10)
N2 C16 C23 113.06(12)
N1 C16 C23 111.31(12)
N2 C16 H16 107.4
N1 C16 H16 107.4
C23 C16 H16 107.4
C18 C17 C22 117.88(17)
C18 C17 N2 124.41(15)
C22 C17 N2 117.71(14)
C19 C18 C17 120.4(2)
C19 C18 H18 119.8
C17 C18 H18 119.8
C20 C19 C18 121.2(2)
C20 C19 H19 119.4
C18 C19 H19 119.4
C19 C20 C21 118.8(2)
C19 C20 H20 120.6
C21 C20 H20 120.6
C20 C21 C22 120.5(2)
C20 C21 H21 119.7
C22 C21 H21 119.7
C21 C22 C17 121.05(19)
C21 C22 H22 119.5
C17 C22 H22 119.5
C24 C23 C16 113.18(14)
C24 C23 H23A 108.9
C16 C23 H23A 108.9
C24 C23 H23B 108.9
C16 C23 H23B 108.9
H23A C23 H23B 107.8
C25 C24 C23 115.23(17)
C25 C24 H24A 108.5
C23 C24 H24A 108.5
C25 C24 H24B 108.5
C23 C24 H24B 108.5
H24A C24 H24B 107.5
C26 C25 C24 113.7(2)
C26 C25 H25A 108.8
C24 C25 H25A 108.8
C26 C25 H25B 108.8
C24 C25 H25B 108.8
H25A C25 H25B 107.7
C25 C26 H26A 109.5
C25 C26 H26B 109.5
H26A C26 H26B 109.5
C25 C26 H26C 109.5
H26A C26 H26C 109.5
H26B C26 H26C 109.5
C7 N1 C1 124.12(11)
C7 N1 C16 118.81(10)
C1 N1 C16 117.01(10)
C17 N2 C16 112.36(11)
C17 N2 C15 116.89(12)
C16 N2 C15 110.02(13)

loop_
_geom_bond_atom_site_label_1
_geom_bond_atom_site_label_2
_geom_bond_distance
C1 C2 1.378(2)
C1 C6 1.3866(19)
C1 N1 1.4276(16)
C2 C3 1.388(2)
C2 H2 0.9300
C3 C4 1.362(3)
C3 H3 0.9300
C4 C5 1.369(3)
C4 H4 0.9300
C5 C6 1.384(2)
C5 H5 0.9300
C6 H6 0.9300
C7 N1 1.3592(16)
C7 C8 1.3712(18)
C7 C12 1.5010(17)
C8 C9 1.429(2)
C8 C15 1.504(2)
C9 O1 1.234(2)
C9 C10 1.503(2)
C10 C11 1.530(2)
C10 H10A 0.9700
C10 H10B 0.9700
C11 C14 1.528(2)
C11 C12 1.5287(19)
C11 C13 1.531(2)
C12 H12A 0.9700
C12 H12B 0.9700
C13 H13A 0.9600
C13 H13B 0.9600
C13 H13C 0.9600
C14 H14A 0.9600
C14 H14B 0.9600
C14 H14C 0.9600
C15 N2 1.4588(19)
C15 H15A 0.9700
C15 H15B 0.9700
C16 N2 1.4570(19)
C16 N1 1.4884(16)
C16 C23 1.516(2)
C16 H16 0.9800
C17 C18 1.379(2)
C17 C22 1.389(2)
C17 N2 1.430(2)
C18 C19 1.377(3)
C18 H18 0.9300
C19 C20 1.368(3)
C19 H19 0.9300
C20 C21 1.369(3)
C20 H20 0.9300
C21 C22 1.372(3)
C21 H21 0.9300
C22 H22 0.9300
C23 C24 1.511(2)
C23 H23A 0.9700
C23 H23B 0.9700
C24 C25 1.499(3)
C24 H24A 0.9700
C24 H24B 0.9700
C25 C26 1.484(4)
C25 H25A 0.9700
C25 H25B 0.9700
C26 H26A 0.9600
C26 H26B 0.9600
C26 H26C 0.9600

loop_
_geom_torsion_atom_site_label_1
_geom_torsion_atom_site_label_2
_geom_torsion_atom_site_label_3
_geom_torsion_atom_site_label_4
_geom_torsion
C6 C1 C2 C3 1.4(2)
N1 C1 C2 C3 178.91(13)
C1 C2 C3 C4 -1.2(2)
C2 C3 C4 C5 -0.2(3)
C3 C4 C5 C6 1.3(3)
C4 C5 C6 C1 -1.1(2)
C2 C1 C6 C5 -0.3(2)
N1 C1 C6 C5 -177.85(13)
N1 C7 C8 C9 174.82(14)
C12 C7 C8 C9 -6.7(2)
N1 C7 C8 C15 -7.8(2)
C12 C7 C8 C15 170.67(14)
C7 C8 C9 O1 179.52(15)
C15 C8 C9 O1 2.1(2)
C7 C8 C9 C10 -2.0(2)
C15 C8 C9 C10 -179.38(14)
O1 C9 C10 C11 -147.12(16)
C8 C9 C10 C11 34.4(2)
C9 C10 C11 C14 -173.34(14)
C9 C10 C11 C12 -55.07(17)
C9 C10 C11 C13 65.95(17)
N1 C7 C12 C11 160.75(12)
C8 C7 C12 C11 -17.76(18)
C14 C11 C12 C7 166.56(12)
C10 C11 C12 C7 47.12(16)
C13 C11 C12 C7 -73.29(16)
C7 C8 C15 N2 -15.5(2)
C9 C8 C15 N2 161.95(15)
C22 C17 C18 C19 -3.5(2)
N2 C17 C18 C19 176.44(16)
C17 C18 C19 C20 -0.1(3)
C18 C19 C20 C21 3.1(3)
C19 C20 C21 C22 -2.5(3)
C20 C21 C22 C17 -1.2(3)
C18 C17 C22 C21 4.2(2)
N2 C17 C22 C21 -175.83(15)
N2 C16 C23 C24 56.42(17)
N1 C16 C23 C24 -179.29(12)
C16 C23 C24 C25 174.90(17)
C23 C24 C25 C26 173.90(19)
C8 C7 N1 C1 178.58(12)
C12 C7 N1 C1 0.05(19)
C8 C7 N1 C16 -4.23(19)
C12 C7 N1 C16 177.23(11)
C2 C1 N1 C7 63.26(18)
C6 C1 N1 C7 -119.20(15)
C2 C1 N1 C16 -113.97(15)
C6 C1 N1 C16 63.57(16)
N2 C16 N1 C7 38.72(16)
C23 C16 N1 C7 -87.33(15)
N2 C16 N1 C1 -143.90(12)
C23 C16 N1 C1 90.06(14)
C18 C17 N2 C16 -117.75(16)
C22 C17 N2 C16 62.25(16)
C18 C17 N2 C15 10.8(2)
C22 C17 N2 C15 -169.17(13)
N1 C16 N2 C17 71.29(14)
C23 C16 N2 C17 -163.67(12)
N1 C16 N2 C15 -60.81(14)
C23 C16 N2 C15 64.24(14)
C8 C15 N2 C17 -80.27(17)
C8 C15 N2 C16 49.43(16)
